data_7713083
loop_
_publ_author_name
'Martin, Maxwell I.'
'Pham, Trong-Nhan'
'Ward, Kaytlin N.'
'Rice, Anthony T.'
'Hertler, Phoebe R.'
'Yap, Glenn P. A.'
'Gilmartin, Philip H.'
'Rosenthal, Joel'

_publ_section_title
;
 Mapping the influence of ligand electronics on the spectroscopic and
 <sup>1</sup>O<sub>2</sub> sensitization characteristics of Pd(II)
 biladiene complexes bearing phenyl-alkynyl groups at the 2- and
 18-positions.
;
_journal_name_full 'Dalton transactions (Cambridge, England : 2003)'
_journal_paper_doi 10.1039/d3dt00691c
_journal_year 2023
_chemical_formula_moiety 'C49 H24 F10 N4 Pd, 2.5[CH2Cl2]'
_chemical_formula_sum 'C51.5 H29 Cl5 F10 N4 Pd'
_chemical_formula_weight 1177.44
_space_group_crystal_system triclinic
_space_group_IT_number 2
_space_group_name_Hall '-P 1'
_space_group_name_H-M_alt 'P -1'
_atom_sites_solution_hydrogens geom
_atom_sites_solution_primary dual
_audit_block_doi 10.5517/ccdc.csd.cc28cdxz
_audit_creation_date 2021-07-13
_audit_creation_method
;
Olex2 1.3
(compiled 2020.12.01 svn.r5f60950 for OlexSys, GUI svn.r6272)
;
_audit_update_record
;
2021-07-13 deposited with the CCDC.	2023-04-20 downloaded from the CCDC.
;
_cell_angle_alpha 90.5730(10)
_cell_angle_beta 97.6090(10)
_cell_angle_gamma 109.2070(10)
_cell_formula_units_Z 2
_cell_length_a 13.1727(5)
_cell_length_b 13.2803(5)
_cell_length_c 15.2360(5)
_cell_measurement_reflns_used 9661
_cell_measurement_temperature 150(2)
_cell_measurement_theta_max 36.98
_cell_measurement_theta_min 2.68
_cell_volume 2490.73(16)
_computing_cell_refinement 'SAINT V8.38A (Bruker, 2018)'
_computing_data_reduction 'SAINT V8.38A (Bruker, 2018)'
_computing_molecular_graphics 'Olex2 1.3 (Dolomanov et al., 2009)'
_computing_publication_material 'Olex2 1.3 (Dolomanov et al., 2009)'
_computing_structure_refinement 'SHELXL 2018/3 (Sheldrick, 2015)'
_computing_structure_solution 'SHELXT  (Sheldrick, 2015)'
_diffrn_ambient_temperature 150.0
_diffrn_measured_fraction_theta_full 0.997
_diffrn_measured_fraction_theta_max 0.984
_diffrn_measurement_device_type 'Bruker APEX-II CCD'
_diffrn_measurement_method '\f and \w scans'
_diffrn_radiation_type MoK\a
_diffrn_radiation_wavelength 0.71073
_diffrn_reflns_av_R_equivalents 0.0575
_diffrn_reflns_av_unetI/netI 0.0384
_diffrn_reflns_Laue_measured_fraction_full 0.997
_diffrn_reflns_Laue_measured_fraction_max 0.984
_diffrn_reflns_limit_h_max 22
_diffrn_reflns_limit_h_min -22
_diffrn_reflns_limit_k_max 22
_diffrn_reflns_limit_k_min -22
_diffrn_reflns_limit_l_max 25
_diffrn_reflns_limit_l_min -25
_diffrn_reflns_number 187853
_diffrn_reflns_point_group_measured_fraction_full 0.997
_diffrn_reflns_point_group_measured_fraction_max 0.984
_diffrn_reflns_theta_full 25.242
_diffrn_reflns_theta_max 37.387
_diffrn_reflns_theta_min 1.626
_diffrn_source_current 30.0
_diffrn_source_power 1.5
_diffrn_source_voltage 50.0
_diffrn_standards_number 0
_exptl_absorpt_coefficient_mu 0.719
_exptl_absorpt_correction_T_max 0.7471
_exptl_absorpt_correction_T_min 0.6582
_exptl_absorpt_correction_type multi-scan
_exptl_absorpt_process_details
;
SADABS-2016/2 (Bruker,2016) was used for absorption correction.
wR2(int) was 0.0656 before and 0.0493 after correction.
The Ratio of minimum to maximum transmission is 0.8810.
The \l/2 correction factor is Not present.
;
_exptl_crystal_colour red
_exptl_crystal_colour_primary red
_exptl_crystal_density_diffrn 1.570
_exptl_crystal_description block
_exptl_crystal_F_000 1174
_exptl_crystal_size_max 0.498
_exptl_crystal_size_mid 0.282
_exptl_crystal_size_min 0.172
_refine_diff_density_max 0.778
_refine_diff_density_min -1.701
_refine_diff_density_rms 0.083
_refine_ls_extinction_method none
_refine_ls_goodness_of_fit_ref 1.017
_refine_ls_hydrogen_treatment constr
_refine_ls_matrix_type full
_refine_ls_number_parameters 579
_refine_ls_number_reflns 25627
_refine_ls_number_restraints 0
_refine_ls_restrained_S_all 1.017
_refine_ls_R_factor_all 0.0798
_refine_ls_R_factor_gt 0.0491
_refine_ls_shift/su_max 0.002
_refine_ls_shift/su_mean 0.000
_refine_ls_structure_factor_coef Fsqd
_refine_ls_weighting_details 'w=1/[\s^2^(Fo^2^)+(0.0709P)^2^+1.2550P] where P=(Fo^2^+2Fc^2^)/3'
_refine_ls_weighting_scheme calc
_refine_ls_wR_factor_gt 0.1267
_refine_ls_wR_factor_ref 0.1506
_reflns_Friedel_coverage 0.000
_reflns_number_gt 16627
_reflns_number_total 25627
_reflns_threshold_expression 'I > 2\s(I)'
_cod_data_source_file d3dt00691c2.cif
_cod_data_source_block joer282a
_cod_original_formula_sum 'C51.50 H29 Cl5 F10 N4 Pd'
_cod_database_code 7713083
_shelx_shelxl_version_number 2018/3
_shelx_space_group_comment
;
The symmetry employed for this shelxl refinement is uniquely defined
by the following loop, which should always be used as a source of
symmetry information in preference to the above space-group names.
They are only intended as comments.
;
_shelx_estimated_absorpt_t_max 0.886
_shelx_estimated_absorpt_t_min 0.716
_olex2_refinement_description
;
1. Fixed Uiso
 At 1.2 times of:
  All C(H) groups
 At 1.5 times of:
  All C(H,H,H) groups
2.a Aromatic/amide H refined with riding coordinates:
 C1(H1), C3(H3), C7(H7), C8(H8), C12(H12), C13(H13), C17(H17), C19(H19),
 C37(H37), C38(H38), C39(H39), C40(H40), C41(H41), C45(H45), C46(H46), C47(H47),
  C48(H48), C49(H49)
2.b Idealised Me refined as rotating group:
 C26(H26A,H26B,H26C), C27(H27A,H27B,H27C)
;
_smtbx_masks_special_details
;
A solvent mask was calculated and 196 electrons were 
found in a volume of 713\%A^3^ in 1 void per unit cell. 
This is consistent with the presence of 
2.5[CH2Cl2] per Asymmetric Unit 
which account for 210 electrons 
per unit cell.
;
_smtbx_masks_void_probe_radius 1.2
_smtbx_masks_void_truncation_radius 1.2
_olex2_submission_special_instructions 'No special instructions were received'

loop_
_space_group_symop_operation_xyz
'x, y, z'
'-x, -y, -z'

loop_
_atom_site_label
_atom_site_type_symbol
_atom_site_fract_x
_atom_site_fract_y
_atom_site_fract_z
_atom_site_U_iso_or_equiv
_atom_site_adp_type
_atom_site_occupancy
_atom_site_site_symmetry_order
_atom_site_calc_flag
_atom_site_refinement_flags_posn
_atom_site_refinement_flags_adp
_atom_site_refinement_flags_occupancy
_atom_site_disorder_assembly
_atom_site_disorder_group
Pd1 Pd 0.35833(2) 0.74689(2) 0.51129(2) 0.03348(4) Uani 1 1 d . . . . .
F1 F 0.11562(18) 0.57357(17) 0.78459(13) 0.0792(6) Uani 1 1 d . . . . .
F2 F 0.0352(3) 0.5907(3) 0.93457(16) 0.1183(11) Uani 1 1 d . . . . .
F3 F 0.0730(2) 0.7888(3) 1.01395(12) 0.1169(10) Uani 1 1 d . . . . .
F4 F 0.18441(16) 0.9672(2) 0.93612(12) 0.0920(7) Uani 1 1 d . . . . .
F5 F 0.25378(13) 0.95072(15) 0.78253(12) 0.0697(5) Uani 1 1 d . . . . .
F6 F 0.63962(12) 0.76910(14) 0.26688(9) 0.0549(4) Uani 1 1 d . . . . .
F7 F 0.70322(14) 0.80374(17) 0.10627(10) 0.0663(5) Uani 1 1 d . . . . .
F8 F 0.58199(14) 0.86845(16) -0.02439(9) 0.0631(4) Uani 1 1 d . . . . .
F9 F 0.39531(13) 0.89757(14) 0.00628(9) 0.0581(4) Uani 1 1 d . . . . .
F10 F 0.32890(10) 0.86127(12) 0.16613(9) 0.0471(3) Uani 1 1 d . . . . .
N1 N 0.20431(12) 0.69446(14) 0.53922(10) 0.0333(3) Uani 1 1 d . . . . .
N2 N 0.41342(12) 0.81187(15) 0.63558(10) 0.0362(3) Uani 1 1 d . . . . .
N3 N 0.49998(12) 0.82954(14) 0.47226(9) 0.0346(3) Uani 1 1 d . . . . .
N4 N 0.31629(12) 0.66502(14) 0.39295(9) 0.0326(3) Uani 1 1 d . . . . .
C1 C 0.11527(14) 0.65780(15) 0.47913(12) 0.0327(3) Uani 1 1 d . . . . .
H1 H 0.115815 0.644158 0.417893 0.039 Uiso 1 1 calc R U . . .
C2 C 0.01941(14) 0.64176(15) 0.51852(13) 0.0339(3) Uani 1 1 d . . . . .
C3 C 0.05423(15) 0.67239(16) 0.60755(13) 0.0361(4) Uani 1 1 d . . . . .
H3 H 0.009514 0.670737 0.651954 0.043 Uiso 1 1 calc R U . . .
C4 C 0.16895(15) 0.70657(17) 0.61977(12) 0.0351(4) Uani 1 1 d . . . . .
C5 C 0.23978(16) 0.75353(19) 0.69727(12) 0.0397(4) Uani 1 1 d . . . . .
C6 C 0.35207(15) 0.79784(19) 0.70582(11) 0.0392(4) Uani 1 1 d . . . . .
C7 C 0.42465(18) 0.8397(2) 0.78608(13) 0.0529(6) Uani 1 1 d . . . . .
H7 H 0.405166 0.840808 0.843837 0.063 Uiso 1 1 calc R U . . .
C8 C 0.52695(18) 0.8777(2) 0.76424(13) 0.0522(6) Uani 1 1 d . . . . .
H8 H 0.592126 0.909910 0.804000 0.063 Uiso 1 1 calc R U . . .
C9 C 0.51802(15) 0.86023(19) 0.67042(12) 0.0403(4) Uani 1 1 d . . . . .
C10 C 0.61334(14) 0.88572(19) 0.61996(12) 0.0395(4) Uani 1 1 d . . . . .
C11 C 0.58453(14) 0.90025(18) 0.52293(12) 0.0374(4) Uani 1 1 d . . . . .
C12 C 0.64848(16) 0.97726(19) 0.46975(14) 0.0432(4) Uani 1 1 d . . . . .
H12 H 0.711420 1.036554 0.490345 0.052 Uiso 1 1 calc R U . . .
C13 C 0.60178(16) 0.94926(18) 0.38381(13) 0.0409(4) Uani 1 1 d . . . . .
H13 H 0.626535 0.985210 0.333119 0.049 Uiso 1 1 calc R U . . .
C14 C 0.50911(14) 0.85627(17) 0.38402(11) 0.0345(3) Uani 1 1 d . . . . .
C15 C 0.44638(14) 0.79166(16) 0.31109(11) 0.0337(3) Uani 1 1 d . . . . .
C16 C 0.35950(14) 0.69718(16) 0.31543(11) 0.0319(3) Uani 1 1 d . . . . .
C17 C 0.31481(15) 0.61243(17) 0.24939(11) 0.0368(4) Uani 1 1 d . . . . .
H17 H 0.328059 0.613888 0.189543 0.044 Uiso 1 1 calc R U . . .
C18 C 0.24799(15) 0.52696(17) 0.28903(12) 0.0367(4) Uani 1 1 d . . . . .
C19 C 0.25147(14) 0.56289(16) 0.37800(12) 0.0345(3) Uani 1 1 d . . . . .
H19 H 0.213299 0.520550 0.420808 0.041 Uiso 1 1 calc R U . . .
C20 C 0.18975(18) 0.7604(2) 0.77898(14) 0.0493(5) Uani 1 1 d . . . . .
C21 C 0.1323(2) 0.6726(3) 0.81922(17) 0.0612(7) Uani 1 1 d . . . . .
C22 C 0.0909(3) 0.6798(4) 0.8979(2) 0.0805(11) Uani 1 1 d . . . . .
C23 C 0.1104(3) 0.7807(4) 0.93757(16) 0.0804(12) Uani 1 1 d . . . . .
C24 C 0.1658(2) 0.8699(3) 0.89878(16) 0.0714(10) Uani 1 1 d . . . . .
C25 C 0.20338(19) 0.8600(3) 0.81970(15) 0.0561(7) Uani 1 1 d . . . . .
C26 C 0.65539(18) 0.7895(2) 0.62530(15) 0.0485(5) Uani 1 1 d . . . . .
H26A H 0.717993 0.803856 0.593229 0.073 Uiso 1 1 calc R U . . .
H26B H 0.597539 0.725134 0.598503 0.073 Uiso 1 1 calc R U . . .
H26C H 0.677226 0.778722 0.687551 0.073 Uiso 1 1 calc R U . . .
C27 C 0.70446(18) 0.9858(2) 0.66279(15) 0.0509(6) Uani 1 1 d . . . . .
H27A H 0.768426 0.998162 0.632675 0.076 Uiso 1 1 calc R U . . .
H27B H 0.723464 0.975487 0.725640 0.076 Uiso 1 1 calc R U . . .
H27C H 0.679624 1.047717 0.657366 0.076 Uiso 1 1 calc R U . . .
C28 C 0.48300(15) 0.81604(17) 0.22270(11) 0.0357(4) Uani 1 1 d . . . . .
C29 C 0.57815(17) 0.8018(2) 0.20466(12) 0.0409(4) Uani 1 1 d . . . . .
C30 C 0.61218(19) 0.8194(2) 0.12172(14) 0.0469(5) Uani 1 1 d . . . . .
C31 C 0.5501(2) 0.8522(2) 0.05550(13) 0.0472(5) Uani 1 1 d . . . . .
C32 C 0.45545(18) 0.8670(2) 0.07145(13) 0.0435(4) Uani 1 1 d . . . . .
C33 C 0.42204(16) 0.84758(18) 0.15391(12) 0.0381(4) Uani 1 1 d . . . . .
C34 C -0.08801(15) 0.60630(16) 0.47249(14) 0.0373(4) Uani 1 1 d . . . . .
C35 C -0.17880(16) 0.57938(16) 0.43269(16) 0.0404(4) Uani 1 1 d . . . . .
C36 C -0.28840(15) 0.54425(16) 0.38857(18) 0.0436(5) Uani 1 1 d . . . . .
C37 C -0.36862(19) 0.5702(2) 0.42393(19) 0.0527(6) Uani 1 1 d . . . . .
H37 H -0.351085 0.613036 0.477721 0.063 Uiso 1 1 calc R U . . .
C38 C -0.4752(2) 0.5335(3) 0.3806(2) 0.0650(8) Uani 1 1 d . . . . .
H38 H -0.529857 0.552063 0.405039 0.078 Uiso 1 1 calc R U . . .
C39 C -0.5021(2) 0.4717(2) 0.3039(3) 0.0828(12) Uani 1 1 d . . . . .
H39 H -0.575134 0.446483 0.275171 0.099 Uiso 1 1 calc R U . . .
C40 C -0.4234(3) 0.4461(3) 0.2686(4) 0.125(2) Uani 1 1 d . . . . .
H40 H -0.442142 0.402441 0.215230 0.150 Uiso 1 1 calc R U . . .
C41 C -0.3160(2) 0.4827(3) 0.3095(3) 0.0927(15) Uani 1 1 d . . . . .
H41 H -0.261776 0.465696 0.283220 0.111 Uiso 1 1 calc R U . . .
C42 C 0.19515(16) 0.41887(18) 0.25471(13) 0.0404(4) Uani 1 1 d . . . . .
C43 C 0.15783(17) 0.3266(2) 0.22955(14) 0.0445(5) Uani 1 1 d . . . . .
C44 C 0.11737(19) 0.2149(2) 0.20247(16) 0.0482(5) Uani 1 1 d . . . . .
C45 C 0.0576(2) 0.1403(2) 0.25515(19) 0.0549(6) Uani 1 1 d . . . . .
H45 H 0.041977 0.163164 0.309508 0.066 Uiso 1 1 calc R U . . .
C46 C 0.0206(3) 0.0329(3) 0.2295(3) 0.0736(9) Uani 1 1 d . . . . .
H46 H -0.020961 -0.016927 0.266223 0.088 Uiso 1 1 calc R U . . .
C47 C 0.0423(3) -0.0026(3) 0.1532(3) 0.0878(12) Uani 1 1 d . . . . .
H47 H 0.017176 -0.076871 0.136892 0.105 Uiso 1 1 calc R U . . .
C48 C 0.1002(4) 0.0684(4) 0.1003(3) 0.1001(15) Uani 1 1 d . . . . .
H48 H 0.115360 0.043401 0.046555 0.120 Uiso 1 1 calc R U . . .
C49 C 0.1386(3) 0.1790(3) 0.1233(2) 0.0758(9) Uani 1 1 d . . . . .
H49 H 0.178336 0.228132 0.085104 0.091 Uiso 1 1 calc R U . . .

loop_
_atom_site_aniso_label
_atom_site_aniso_U_11
_atom_site_aniso_U_22
_atom_site_aniso_U_33
_atom_site_aniso_U_23
_atom_site_aniso_U_13
_atom_site_aniso_U_12
Pd1 0.02493(6) 0.05390(9) 0.02286(6) -0.01139(5) 0.00048(4) 0.01633(5)
F1 0.1016(15) 0.0941(13) 0.0725(12) 0.0269(10) 0.0480(11) 0.0593(12)
F2 0.157(2) 0.174(3) 0.0879(16) 0.0728(17) 0.0861(17) 0.113(2)
F3 0.144(2) 0.230(3) 0.0385(9) 0.0165(13) 0.0398(11) 0.135(2)
F4 0.0735(12) 0.152(2) 0.0594(10) -0.0598(12) 0.0003(9) 0.0542(13)
F5 0.0500(8) 0.0815(11) 0.0706(10) -0.0388(9) 0.0184(8) 0.0100(8)
F6 0.0473(7) 0.0965(11) 0.0350(6) 0.0043(7) 0.0070(5) 0.0423(8)
F7 0.0567(9) 0.1142(14) 0.0461(8) 0.0011(8) 0.0215(7) 0.0473(9)
F8 0.0662(10) 0.1003(12) 0.0257(6) -0.0009(7) 0.0133(6) 0.0294(9)
F9 0.0554(8) 0.0884(11) 0.0318(6) 0.0046(6) -0.0030(6) 0.0292(8)
F10 0.0360(6) 0.0705(9) 0.0379(6) -0.0041(6) 0.0010(5) 0.0238(6)
N1 0.0247(6) 0.0494(8) 0.0265(6) -0.0090(6) 0.0034(5) 0.0138(6)
N2 0.0269(6) 0.0596(10) 0.0234(6) -0.0126(6) 0.0010(5) 0.0175(6)
N3 0.0240(6) 0.0558(9) 0.0223(6) -0.0133(6) 0.0007(5) 0.0126(6)
N4 0.0244(6) 0.0488(8) 0.0244(6) -0.0100(5) 0.0016(5) 0.0128(6)
C1 0.0260(7) 0.0414(9) 0.0312(7) -0.0064(6) 0.0027(6) 0.0127(6)
C2 0.0252(7) 0.0378(8) 0.0397(9) -0.0042(7) 0.0052(6) 0.0120(6)
C3 0.0307(8) 0.0456(10) 0.0365(8) -0.0029(7) 0.0100(6) 0.0169(7)
C4 0.0301(7) 0.0506(10) 0.0284(7) -0.0067(7) 0.0065(6) 0.0179(7)
C5 0.0353(9) 0.0626(12) 0.0263(7) -0.0091(7) 0.0052(6) 0.0234(8)
C6 0.0306(8) 0.0670(13) 0.0229(7) -0.0135(7) 0.0015(6) 0.0215(8)
C7 0.0380(10) 0.0985(19) 0.0243(8) -0.0199(10) -0.0017(7) 0.0288(11)
C8 0.0374(10) 0.0932(18) 0.0260(8) -0.0220(10) -0.0050(7) 0.0262(11)
C9 0.0301(8) 0.0674(13) 0.0247(7) -0.0156(7) -0.0024(6) 0.0210(8)
C10 0.0256(7) 0.0652(12) 0.0272(7) -0.0155(7) -0.0033(6) 0.0177(8)
C11 0.0249(7) 0.0590(11) 0.0287(7) -0.0167(7) -0.0012(6) 0.0172(7)
C12 0.0289(8) 0.0600(12) 0.0363(9) -0.0163(8) 0.0017(7) 0.0107(8)
C13 0.0332(8) 0.0556(11) 0.0318(8) -0.0102(8) 0.0052(7) 0.0123(8)
C14 0.0276(7) 0.0513(10) 0.0245(7) -0.0097(6) 0.0018(5) 0.0139(7)
C15 0.0294(7) 0.0505(10) 0.0236(6) -0.0080(6) 0.0014(5) 0.0178(7)
C16 0.0266(7) 0.0482(9) 0.0222(6) -0.0093(6) -0.0004(5) 0.0158(6)
C17 0.0321(8) 0.0561(11) 0.0229(7) -0.0129(7) -0.0009(6) 0.0178(7)
C18 0.0290(7) 0.0513(10) 0.0300(8) -0.0142(7) -0.0017(6) 0.0166(7)
C19 0.0285(7) 0.0485(10) 0.0270(7) -0.0108(6) 0.0005(6) 0.0150(7)
C20 0.0393(10) 0.0881(17) 0.0294(8) -0.0098(9) 0.0056(7) 0.0333(11)
C21 0.0683(16) 0.100(2) 0.0405(11) 0.0119(12) 0.0237(11) 0.0554(16)
C22 0.095(2) 0.143(3) 0.0446(14) 0.0344(18) 0.0373(15) 0.083(2)
C23 0.082(2) 0.167(4) 0.0279(10) 0.0049(15) 0.0170(12) 0.086(2)
C24 0.0535(14) 0.142(3) 0.0331(10) -0.0310(14) -0.0011(10) 0.0550(17)
C25 0.0357(10) 0.100(2) 0.0351(10) -0.0264(11) 0.0005(8) 0.0291(12)
C26 0.0368(10) 0.0778(16) 0.0372(10) -0.0081(10) -0.0002(8) 0.0298(10)
C27 0.0338(9) 0.0751(15) 0.0353(9) -0.0211(10) -0.0064(7) 0.0120(10)
C28 0.0308(8) 0.0514(10) 0.0236(7) -0.0093(6) 0.0016(6) 0.0134(7)
C29 0.0365(9) 0.0649(13) 0.0256(7) -0.0054(8) 0.0042(6) 0.0230(9)
C30 0.0417(10) 0.0747(15) 0.0298(8) -0.0069(9) 0.0091(7) 0.0255(10)
C31 0.0492(11) 0.0674(14) 0.0243(8) -0.0071(8) 0.0068(7) 0.0184(10)
C32 0.0429(10) 0.0596(12) 0.0260(8) -0.0053(8) -0.0010(7) 0.0167(9)
C33 0.0326(8) 0.0541(11) 0.0266(7) -0.0094(7) -0.0007(6) 0.0154(8)
C34 0.0287(8) 0.0378(9) 0.0470(10) -0.0035(7) 0.0077(7) 0.0125(7)
C35 0.0282(8) 0.0394(9) 0.0541(12) -0.0017(8) 0.0068(7) 0.0117(7)
C36 0.0256(8) 0.0365(9) 0.0685(14) -0.0013(9) 0.0032(8) 0.0116(7)
C37 0.0340(10) 0.0709(16) 0.0595(14) 0.0096(12) 0.0122(9) 0.0235(10)
C38 0.0318(10) 0.0787(19) 0.093(2) 0.0239(17) 0.0153(12) 0.0267(11)
C39 0.0332(11) 0.0522(15) 0.152(4) -0.0202(18) -0.0234(16) 0.0143(10)
C40 0.0554(18) 0.105(3) 0.203(5) -0.101(3) -0.056(3) 0.0436(19)
C41 0.0435(13) 0.092(2) 0.142(3) -0.070(2) -0.0286(17) 0.0394(15)
C42 0.0323(8) 0.0559(11) 0.0331(8) -0.0144(8) -0.0015(7) 0.0178(8)
C43 0.0368(9) 0.0597(12) 0.0367(9) -0.0168(9) -0.0013(7) 0.0189(9)
C44 0.0411(10) 0.0588(13) 0.0462(11) -0.0234(10) -0.0075(8) 0.0245(9)
C45 0.0465(12) 0.0580(14) 0.0593(14) -0.0200(11) -0.0071(10) 0.0223(11)
C46 0.0654(18) 0.0554(15) 0.095(2) -0.0217(15) -0.0153(17) 0.0243(14)
C47 0.084(2) 0.067(2) 0.107(3) -0.040(2) -0.014(2) 0.0304(18)
C48 0.098(3) 0.103(3) 0.097(3) -0.069(2) 0.003(2) 0.036(2)
C49 0.082(2) 0.079(2) 0.0628(18) -0.0342(15) 0.0163(16) 0.0202(17)

loop_
_atom_type_symbol
_atom_type_description
_atom_type_scat_dispersion_real
_atom_type_scat_dispersion_imag
_atom_type_scat_source
C C 0.0033 0.0016 'International Tables Vol C Tables 4.2.6.8 and 6.1.1.4'
Cl Cl 0.1484 0.1585 'International Tables Vol C Tables 4.2.6.8 and 6.1.1.4'
F F 0.0171 0.0103 'International Tables Vol C Tables 4.2.6.8 and 6.1.1.4'
H H 0.0000 0.0000 'International Tables Vol C Tables 4.2.6.8 and 6.1.1.4'
N N 0.0061 0.0033 'International Tables Vol C Tables 4.2.6.8 and 6.1.1.4'
Pd Pd -0.9988 1.0072 'International Tables Vol C Tables 4.2.6.8 and 6.1.1.4'

loop_
_citation_id
_citation_doi
_citation_year
1 10.26434/chemrxiv-2023-927xz 2023

loop_
_exptl_crystal_face_index_h
_exptl_crystal_face_index_k
_exptl_crystal_face_index_l
_exptl_crystal_face_perp_dist
-3.00 -3.00 1.00 0.2440
3.00 3.00 -1.00 0.1870
-3.00 3.00 -1.00 0.0870
3.00 -3.00 1.00 0.1090
0.00 0.00 1.00 0.0650
0.00 0.00 -1.00 0.0860
-1.00 1.00 0.00 0.0720

loop_
_geom_angle_atom_site_label_1
_geom_angle_atom_site_label_2
_geom_angle_atom_site_label_3
_geom_angle
_geom_angle_site_symmetry_1
_geom_angle_site_symmetry_3
_geom_angle_publ_flag
N2 Pd1 N1 90.68(6) . . ?
N3 Pd1 N1 165.64(7) . . ?
N3 Pd1 N2 90.61(6) . . ?
N3 Pd1 N4 88.17(6) . . ?
N4 Pd1 N1 92.83(6) . . ?
N4 Pd1 N2 170.55(7) . . ?
C1 N1 Pd1 125.08(12) . . ?
C1 N1 C4 106.44(14) . . ?
C4 N1 Pd1 127.57(12) . . ?
C6 N2 Pd1 125.71(12) . . ?
C9 N2 Pd1 126.27(12) . . ?
C9 N2 C6 107.08(14) . . ?
C11 N3 Pd1 125.83(12) . . ?
C11 N3 C14 106.77(17) . . ?
C14 N3 Pd1 122.54(11) . . ?
C16 N4 Pd1 126.88(12) . . ?
C19 N4 Pd1 125.28(13) . . ?
C19 N4 C16 107.28(14) . . ?
N1 C1 H1 124.3 . . ?
N1 C1 C2 111.35(16) . . ?
C2 C1 H1 124.3 . . ?
C3 C2 C1 105.90(15) . . ?
C3 C2 C34 128.66(17) . . ?
C34 C2 C1 125.38(18) . . ?
C2 C3 H3 126.5 . . ?
C2 C3 C4 106.94(15) . . ?
C4 C3 H3 126.5 . . ?
N1 C4 C3 109.33(16) . . ?
N1 C4 C5 123.28(16) . . ?
C5 C4 C3 127.21(16) . . ?
C4 C5 C20 117.18(18) . . ?
C6 C5 C4 126.67(17) . . ?
C6 C5 C20 116.11(17) . . ?
N2 C6 C7 108.32(17) . . ?
C5 C6 N2 125.14(16) . . ?
C5 C6 C7 126.52(17) . . ?
C6 C7 H7 126.4 . . ?
C8 C7 C6 107.21(17) . . ?
C8 C7 H7 126.4 . . ?
C7 C8 H8 126.4 . . ?
C7 C8 C9 107.30(18) . . ?
C9 C8 H8 126.4 . . ?
N2 C9 C8 110.09(18) . . ?
N2 C9 C10 125.52(15) . . ?
C8 C9 C10 124.27(17) . . ?
C9 C10 C11 113.43(15) . . ?
C9 C10 C26 107.5(2) . . ?
C9 C10 C27 110.11(16) . . ?
C11 C10 C26 106.87(15) . . ?
C11 C10 C27 109.9(2) . . ?
C27 C10 C26 108.92(17) . . ?
N3 C11 C10 122.0(2) . . ?
N3 C11 C12 110.57(17) . . ?
C12 C11 C10 126.80(17) . . ?
C11 C12 H12 126.6 . . ?
C13 C12 C11 106.79(18) . . ?
C13 C12 H12 126.6 . . ?
C12 C13 H13 126.3 . . ?
C12 C13 C14 107.38(19) . . ?
C14 C13 H13 126.3 . . ?
N3 C14 C13 108.44(15) . . ?
C15 C14 N3 123.78(18) . . ?
C15 C14 C13 127.13(18) . . ?
C14 C15 C16 124.80(17) . . ?
C14 C15 C28 117.61(17) . . ?
C16 C15 C28 117.04(15) . . ?
N4 C16 C15 123.29(15) . . ?
N4 C16 C17 108.99(17) . . ?
C15 C16 C17 126.90(16) . . ?
C16 C17 H17 126.6 . . ?
C18 C17 C16 106.76(16) . . ?
C18 C17 H17 126.6 . . ?
C17 C18 C19 106.45(16) . . ?
C17 C18 C42 128.92(17) . . ?
C19 C18 C42 124.2(2) . . ?
N4 C19 C18 110.43(18) . . ?
N4 C19 H19 124.8 . . ?
C18 C19 H19 124.8 . . ?
C21 C20 C5 123.1(2) . . ?
C21 C20 C25 116.5(2) . . ?
C25 C20 C5 120.4(2) . . ?
F1 C21 C20 120.4(2) . . ?
F1 C21 C22 117.0(3) . . ?
C20 C21 C22 122.6(3) . . ?
F2 C22 C21 120.0(4) . . ?
F2 C22 C23 121.4(3) . . ?
C23 C22 C21 118.5(3) . . ?
F3 C23 C22 119.2(4) . . ?
F3 C23 C24 120.3(4) . . ?
C24 C23 C22 120.5(2) . . ?
F4 C24 C23 120.9(2) . . ?
F4 C24 C25 119.7(4) . . ?
C23 C24 C25 119.5(3) . . ?
F5 C25 C20 120.7(2) . . ?
F5 C25 C24 116.9(3) . . ?
C24 C25 C20 122.3(3) . . ?
C10 C26 H26A 109.5 . . ?
C10 C26 H26B 109.5 . . ?
C10 C26 H26C 109.5 . . ?
H26A C26 H26B 109.5 . . ?
H26A C26 H26C 109.5 . . ?
H26B C26 H26C 109.5 . . ?
C10 C27 H27A 109.5 . . ?
C10 C27 H27B 109.5 . . ?
C10 C27 H27C 109.5 . . ?
H27A C27 H27B 109.5 . . ?
H27A C27 H27C 109.5 . . ?
H27B C27 H27C 109.5 . . ?
C29 C28 C15 120.42(17) . . ?
C33 C28 C15 122.44(17) . . ?
C33 C28 C29 117.05(17) . . ?
F6 C29 C28 120.44(17) . . ?
F6 C29 C30 117.67(18) . . ?
C28 C29 C30 121.88(19) . . ?
F7 C30 C29 120.4(2) . . ?
F7 C30 C31 120.33(19) . . ?
C31 C30 C29 119.30(19) . . ?
F8 C31 C30 119.6(2) . . ?
F8 C31 C32 120.3(2) . . ?
C32 C31 C30 120.12(19) . . ?
F9 C32 C31 119.51(19) . . ?
F9 C32 C33 120.7(2) . . ?
C31 C32 C33 119.8(2) . . ?
F10 C33 C28 120.30(17) . . ?
F10 C33 C32 117.84(18) . . ?
C32 C33 C28 121.86(18) . . ?
C35 C34 C2 178.0(2) . . ?
C34 C35 C36 177.4(3) . . ?
C37 C36 C35 121.0(2) . . ?
C37 C36 C41 118.8(2) . . ?
C41 C36 C35 120.3(2) . . ?
C36 C37 H37 120.0 . . ?
C36 C37 C38 120.0(3) . . ?
C38 C37 H37 120.0 . . ?
C37 C38 H38 119.5 . . ?
C39 C38 C37 120.9(3) . . ?
C39 C38 H38 119.5 . . ?
C38 C39 H39 120.3 . . ?
C38 C39 C40 119.3(3) . . ?
C40 C39 H39 120.3 . . ?
C39 C40 H40 119.4 . . ?
C39 C40 C41 121.1(4) . . ?
C41 C40 H40 119.4 . . ?
C36 C41 C40 119.8(3) . . ?
C36 C41 H41 120.1 . . ?
C40 C41 H41 120.1 . . ?
C43 C42 C18 174.8(2) . . ?
C42 C43 C44 177.1(2) . . ?
C45 C44 C43 120.9(2) . . ?
C45 C44 C49 118.3(3) . . ?
C49 C44 C43 120.8(3) . . ?
C44 C45 H45 119.7 . . ?
C46 C45 C44 120.6(3) . . ?
C46 C45 H45 119.7 . . ?
C45 C46 H46 119.3 . . ?
C47 C46 C45 121.3(4) . . ?
C47 C46 H46 119.3 . . ?
C46 C47 H47 120.3 . . ?
C46 C47 C48 119.3(3) . . ?
C48 C47 H47 120.3 . . ?
C47 C48 H48 119.3 . . ?
C47 C48 C49 121.3(3) . . ?
C49 C48 H48 119.3 . . ?
C44 C49 C48 119.1(4) . . ?
C44 C49 H49 120.5 . . ?
C48 C49 H49 120.5 . . ?

loop_
_geom_bond_atom_site_label_1
_geom_bond_atom_site_label_2
_geom_bond_distance
_geom_bond_site_symmetry_2
_geom_bond_publ_flag
Pd1 N1 2.0217(15) . ?
Pd1 N2 2.0121(14) . ?
Pd1 N3 1.9999(16) . ?
Pd1 N4 2.0101(14) . ?
F1 C21 1.349(4) . ?
F2 C22 1.342(5) . ?
F3 C23 1.339(3) . ?
F4 C24 1.339(4) . ?
F5 C25 1.342(4) . ?
F6 C29 1.334(2) . ?
F7 C30 1.332(3) . ?
F8 C31 1.336(2) . ?
F9 C32 1.338(3) . ?
F10 C33 1.334(2) . ?
N1 C1 1.335(2) . ?
N1 C4 1.395(2) . ?
N2 C6 1.403(2) . ?
N2 C9 1.345(2) . ?
N3 C11 1.337(2) . ?
N3 C14 1.404(2) . ?
N4 C16 1.389(2) . ?
N4 C19 1.342(3) . ?
C1 H1 0.9500 . ?
C1 C2 1.424(2) . ?
C2 C3 1.385(3) . ?
C2 C34 1.417(3) . ?
C3 H3 0.9500 . ?
C3 C4 1.413(3) . ?
C4 C5 1.401(3) . ?
C5 C6 1.388(3) . ?
C5 C20 1.499(3) . ?
C6 C7 1.430(3) . ?
C7 H7 0.9500 . ?
C7 C8 1.362(3) . ?
C8 H8 0.9500 . ?
C8 C9 1.429(3) . ?
C9 C10 1.504(3) . ?
C10 C11 1.507(3) . ?
C10 C26 1.550(3) . ?
C10 C27 1.536(3) . ?
C11 C12 1.429(3) . ?
C12 H12 0.9500 . ?
C12 C13 1.363(3) . ?
C13 H13 0.9500 . ?
C13 C14 1.423(3) . ?
C14 C15 1.387(2) . ?
C15 C16 1.402(3) . ?
C15 C28 1.493(3) . ?
C16 C17 1.418(2) . ?
C17 H17 0.9500 . ?
C17 C18 1.388(3) . ?
C18 C19 1.422(2) . ?
C18 C42 1.432(3) . ?
C19 H19 0.9500 . ?
C20 C21 1.366(4) . ?
C20 C25 1.401(4) . ?
C21 C22 1.397(3) . ?
C22 C23 1.393(6) . ?
C23 C24 1.359(6) . ?
C24 C25 1.383(3) . ?
C26 H26A 0.9800 . ?
C26 H26B 0.9800 . ?
C26 H26C 0.9800 . ?
C27 H27A 0.9800 . ?
C27 H27B 0.9800 . ?
C27 H27C 0.9800 . ?
C28 C29 1.388(3) . ?
C28 C33 1.388(3) . ?
C29 C30 1.393(3) . ?
C30 C31 1.379(3) . ?
C31 C32 1.376(3) . ?
C32 C33 1.385(3) . ?
C34 C35 1.203(3) . ?
C35 C36 1.431(3) . ?
C36 C37 1.383(3) . ?
C36 C41 1.386(4) . ?
C37 H37 0.9500 . ?
C37 C38 1.394(4) . ?
C38 H38 0.9500 . ?
C38 C39 1.358(5) . ?
C39 H39 0.9500 . ?
C39 C40 1.363(5) . ?
C40 H40 0.9500 . ?
C40 C41 1.389(4) . ?
C41 H41 0.9500 . ?
C42 C43 1.197(3) . ?
C43 C44 1.437(3) . ?
C44 C45 1.384(4) . ?
C44 C49 1.388(4) . ?
C45 H45 0.9500 . ?
C45 C46 1.380(4) . ?
C46 H46 0.9500 . ?
C46 C47 1.349(6) . ?
C47 H47 0.9500 . ?
C47 C48 1.351(7) . ?
C48 H48 0.9500 . ?
C48 C49 1.410(5) . ?
C49 H49 0.9500 . ?

loop_
_geom_torsion_atom_site_label_1
_geom_torsion_atom_site_label_2
_geom_torsion_atom_site_label_3
_geom_torsion_atom_site_label_4
_geom_torsion
_geom_torsion_site_symmetry_1
_geom_torsion_site_symmetry_2
_geom_torsion_site_symmetry_3
_geom_torsion_site_symmetry_4
_geom_torsion_publ_flag
Pd1 N1 C1 C2 -171.52(13) . . . . ?
Pd1 N1 C4 C3 171.42(14) . . . . ?
Pd1 N1 C4 C5 -4.1(3) . . . . ?
Pd1 N2 C6 C5 -12.5(3) . . . . ?
Pd1 N2 C6 C7 169.18(17) . . . . ?
Pd1 N2 C9 C8 -168.86(17) . . . . ?
Pd1 N2 C9 C10 7.2(3) . . . . ?
Pd1 N3 C11 C10 35.5(3) . . . . ?
Pd1 N3 C11 C12 -153.28(15) . . . . ?
Pd1 N3 C14 C13 154.65(14) . . . . ?
Pd1 N3 C14 C15 -34.0(2) . . . . ?
Pd1 N4 C16 C15 4.4(2) . . . . ?
Pd1 N4 C16 C17 174.68(12) . . . . ?
Pd1 N4 C19 C18 -173.91(12) . . . . ?
F1 C21 C22 F2 -1.5(5) . . . . ?
F1 C21 C22 C23 177.4(3) . . . . ?
F2 C22 C23 F3 0.1(5) . . . . ?
F2 C22 C23 C24 -179.2(3) . . . . ?
F3 C23 C24 F4 0.3(4) . . . . ?
F3 C23 C24 C25 -179.7(3) . . . . ?
F4 C24 C25 F5 -2.5(3) . . . . ?
F4 C24 C25 C20 177.8(2) . . . . ?
F6 C29 C30 F7 -0.1(4) . . . . ?
F6 C29 C30 C31 179.3(2) . . . . ?
F7 C30 C31 F8 -0.1(4) . . . . ?
F7 C30 C31 C32 179.2(2) . . . . ?
F8 C31 C32 F9 0.1(4) . . . . ?
F8 C31 C32 C33 178.5(2) . . . . ?
F9 C32 C33 F10 -0.6(3) . . . . ?
F9 C32 C33 C28 -179.8(2) . . . . ?
N1 C1 C2 C3 0.9(2) . . . . ?
N1 C1 C2 C34 178.19(19) . . . . ?
N1 C4 C5 C6 2.6(4) . . . . ?
N1 C4 C5 C20 -179.7(2) . . . . ?
N2 C6 C7 C8 -0.1(3) . . . . ?
N2 C9 C10 C11 26.6(3) . . . . ?
N2 C9 C10 C26 -91.3(3) . . . . ?
N2 C9 C10 C27 150.2(2) . . . . ?
N3 C11 C12 C13 -1.8(2) . . . . ?
N3 C14 C15 C16 6.4(3) . . . . ?
N3 C14 C15 C28 -164.83(17) . . . . ?
N4 C16 C17 C18 -2.7(2) . . . . ?
C1 N1 C4 C3 2.0(2) . . . . ?
C1 N1 C4 C5 -173.5(2) . . . . ?
C1 C2 C3 C4 0.4(2) . . . . ?
C2 C3 C4 N1 -1.5(2) . . . . ?
C2 C3 C4 C5 173.8(2) . . . . ?
C3 C4 C5 C6 -172.1(2) . . . . ?
C3 C4 C5 C20 5.7(4) . . . . ?
C4 N1 C1 C2 -1.8(2) . . . . ?
C4 C5 C6 N2 6.2(4) . . . . ?
C4 C5 C6 C7 -175.8(2) . . . . ?
C4 C5 C20 C21 64.2(3) . . . . ?
C4 C5 C20 C25 -117.8(2) . . . . ?
C5 C6 C7 C8 -178.3(3) . . . . ?
C5 C20 C21 F1 -1.8(4) . . . . ?
C5 C20 C21 C22 176.6(3) . . . . ?
C5 C20 C25 F5 5.4(3) . . . . ?
C5 C20 C25 C24 -174.9(2) . . . . ?
C6 N2 C9 C8 0.5(3) . . . . ?
C6 N2 C9 C10 176.6(2) . . . . ?
C6 C5 C20 C21 -117.8(3) . . . . ?
C6 C5 C20 C25 60.1(3) . . . . ?
C6 C7 C8 C9 0.4(3) . . . . ?
C7 C8 C9 N2 -0.6(3) . . . . ?
C7 C8 C9 C10 -176.7(2) . . . . ?
C8 C9 C10 C11 -157.9(2) . . . . ?
C8 C9 C10 C26 84.2(3) . . . . ?
C8 C9 C10 C27 -34.3(3) . . . . ?
C9 N2 C6 C5 178.0(2) . . . . ?
C9 N2 C6 C7 -0.3(3) . . . . ?
C9 C10 C11 N3 -49.2(3) . . . . ?
C9 C10 C11 C12 141.1(2) . . . . ?
C10 C11 C12 C13 168.89(19) . . . . ?
C11 N3 C14 C13 -1.9(2) . . . . ?
C11 N3 C14 C15 169.38(18) . . . . ?
C11 C12 C13 C14 0.5(2) . . . . ?
C12 C13 C14 N3 0.8(2) . . . . ?
C12 C13 C14 C15 -170.1(2) . . . . ?
C13 C14 C15 C16 176.05(19) . . . . ?
C13 C14 C15 C28 4.8(3) . . . . ?
C14 N3 C11 C10 -168.94(16) . . . . ?
C14 N3 C11 C12 2.3(2) . . . . ?
C14 C15 C16 N4 9.4(3) . . . . ?
C14 C15 C16 C17 -159.02(19) . . . . ?
C14 C15 C28 C29 67.3(3) . . . . ?
C14 C15 C28 C33 -116.4(2) . . . . ?
C15 C16 C17 C18 167.05(18) . . . . ?
C15 C28 C29 F6 -1.9(3) . . . . ?
C15 C28 C29 C30 177.2(2) . . . . ?
C15 C28 C33 F10 2.6(3) . . . . ?
C15 C28 C33 C32 -178.1(2) . . . . ?
C16 N4 C19 C18 -2.0(2) . . . . ?
C16 C15 C28 C29 -104.6(2) . . . . ?
C16 C15 C28 C33 71.7(3) . . . . ?
C16 C17 C18 C19 1.5(2) . . . . ?
C16 C17 C18 C42 -171.16(19) . . . . ?
C17 C18 C19 N4 0.3(2) . . . . ?
C19 N4 C16 C15 -167.33(17) . . . . ?
C19 N4 C16 C17 2.9(2) . . . . ?
C20 C5 C6 N2 -171.6(2) . . . . ?
C20 C5 C6 C7 6.4(4) . . . . ?
C20 C21 C22 F2 -179.9(3) . . . . ?
C20 C21 C22 C23 -1.0(5) . . . . ?
C21 C20 C25 F5 -176.5(2) . . . . ?
C21 C20 C25 C24 3.1(3) . . . . ?
C21 C22 C23 F3 -178.7(3) . . . . ?
C21 C22 C23 C24 2.0(5) . . . . ?
C22 C23 C24 F4 179.6(3) . . . . ?
C22 C23 C24 C25 -0.4(4) . . . . ?
C23 C24 C25 F5 177.4(2) . . . . ?
C23 C24 C25 C20 -2.3(4) . . . . ?
C25 C20 C21 F1 -179.8(2) . . . . ?
C25 C20 C21 C22 -1.5(4) . . . . ?
C26 C10 C11 N3 69.1(2) . . . . ?
C26 C10 C11 C12 -100.7(2) . . . . ?
C27 C10 C11 N3 -172.89(18) . . . . ?
C27 C10 C11 C12 17.4(3) . . . . ?
C28 C15 C16 N4 -179.31(16) . . . . ?
C28 C15 C16 C17 12.3(3) . . . . ?
C28 C29 C30 F7 -179.2(2) . . . . ?
C28 C29 C30 C31 0.3(4) . . . . ?
C29 C28 C33 F10 179.04(19) . . . . ?
C29 C28 C33 C32 -1.7(3) . . . . ?
C29 C30 C31 F8 -179.5(2) . . . . ?
C29 C30 C31 C32 -0.2(4) . . . . ?
C30 C31 C32 F9 -179.2(2) . . . . ?
C30 C31 C32 C33 -0.8(4) . . . . ?
C31 C32 C33 F10 -178.9(2) . . . . ?
C31 C32 C33 C28 1.8(3) . . . . ?
C33 C28 C29 F6 -178.4(2) . . . . ?
C33 C28 C29 C30 0.7(3) . . . . ?
C34 C2 C3 C4 -176.8(2) . . . . ?
C35 C36 C37 C38 -178.9(2) . . . . ?
C35 C36 C41 C40 177.9(4) . . . . ?
C36 C37 C38 C39 0.4(5) . . . . ?
C37 C36 C41 C40 -1.7(6) . . . . ?
C37 C38 C39 C40 -0.6(6) . . . . ?
C38 C39 C40 C41 -0.4(8) . . . . ?
C39 C40 C41 C36 1.6(8) . . . . ?
C41 C36 C37 C38 0.8(4) . . . . ?
C42 C18 C19 N4 173.37(17) . . . . ?
C43 C44 C45 C46 -178.9(2) . . . . ?
C43 C44 C49 C48 178.1(3) . . . . ?
C44 C45 C46 C47 0.8(5) . . . . ?
C45 C44 C49 C48 -1.0(5) . . . . ?
C45 C46 C47 C48 -0.9(6) . . . . ?
C46 C47 C48 C49 0.1(7) . . . . ?
C47 C48 C49 C44 0.8(6) . . . . ?
C49 C44 C45 C46 0.2(4) . . . . ?

loop_
_smtbx_masks_void_nr
_smtbx_masks_void_average_x
_smtbx_masks_void_average_y
_smtbx_masks_void_average_z
_smtbx_masks_void_volume
_smtbx_masks_void_count_electrons
_smtbx_masks_void_content
1 -0.945 -0.206 -0.706 713.0 196.1 '5 CH2Cl2'
